data_2213263
loop_
_publ_author_name
'Qing-Fang, Cheng'
'Xing-You Xu'
'Jing-Yan Bao'
'Chun-Fang Zhang'

_publ_section_title
;Ethyl
 4-(2-hydroxyphenyl)-6-methyl-2-oxo-1,2,3,4-tetrahydropyrimidine-5-carboxylate
;
_journal_coeditor_code CV2225
_journal_issue 5
_journal_name_full 'Acta Crystallographica Section E'
_journal_page_first o2391
_journal_page_last o2392
_journal_paper_doi 10.1107/S1600536807015826
_journal_volume 63
_journal_year 2007
_chemical_formula_iupac 'C14 H16 N2 O4'
_chemical_formula_moiety 'C14 H16 N2 O4'
_chemical_formula_sum 'C14 H16 N2 O4'
_chemical_formula_weight 276.29
_chemical_melting_point 490
_chemical_name_systematic
;
Ethyl
4-(2-hydroxyphenyl)-6-methyl-2-oxo-1,2,3,4-tetrahydropyrimidine-5-carboxylate
;
_space_group_IT_number 15
_symmetry_cell_setting monoclinic
_symmetry_space_group_name_Hall '-C 2yc'
_symmetry_space_group_name_H-M 'C 1 2/c 1'
_atom_sites_solution_hydrogens geom
_atom_sites_solution_primary direct
_atom_sites_solution_secondary difmap
_audit_creation_method SHELXL97
_cell_angle_alpha 90.00
_cell_angle_beta 92.313(3)
_cell_angle_gamma 90.00
_cell_formula_units_Z 8
_cell_length_a 20.757(3)
_cell_length_b 9.042(2)
_cell_length_c 13.919(2)
_cell_measurement_reflns_used 1277
_cell_measurement_temperature 298(2)
_cell_measurement_theta_max 22.203
_cell_measurement_theta_min 2.455
_cell_volume 2610.3(8)
_computing_cell_refinement 'SAINT (Bruker, 2000)'
_computing_data_collection 'SMART (Bruker, 2000)'
_computing_data_reduction SAINT
_computing_molecular_graphics 'SHELXTL (Bruker, 2000) and DIAMOND (Brandenburg, 2004)'
_computing_publication_material SHELXTL
_computing_structure_refinement 'SHELXL97 (Sheldrick, 1997)'
_computing_structure_solution 'SHELXS97 (Sheldrick, 1997)'
_diffrn_ambient_temperature 298(2)
_diffrn_measured_fraction_theta_full 1.000
_diffrn_measured_fraction_theta_max 1.000
_diffrn_measurement_device_type 'Bruker SMART CCD area-detector'
_diffrn_measurement_method '\f and \w'
_diffrn_radiation_monochromator graphite
_diffrn_radiation_source 'fine-focus sealed tube'
_diffrn_radiation_type MoK\a
_diffrn_radiation_wavelength 0.71073
_diffrn_reflns_av_R_equivalents 0.0457
_diffrn_reflns_av_sigmaI/netI 0.0543
_diffrn_reflns_limit_h_max 21
_diffrn_reflns_limit_h_min -24
_diffrn_reflns_limit_k_max 10
_diffrn_reflns_limit_k_min -10
_diffrn_reflns_limit_l_max 16
_diffrn_reflns_limit_l_min -14
_diffrn_reflns_number 6587
_diffrn_reflns_theta_full 25.01
_diffrn_reflns_theta_max 25.01
_diffrn_reflns_theta_min 1.96
_diffrn_standards_decay_% 0
_diffrn_standards_interval_count 0
_diffrn_standards_number 0
_exptl_absorpt_coefficient_mu 0.104
_exptl_absorpt_correction_T_max 0.9866
_exptl_absorpt_correction_T_min 0.9674
_exptl_absorpt_correction_type multi-scan
_exptl_absorpt_process_details '(SADABS; Sheldrick, 1996)'
_exptl_crystal_colour white
_exptl_crystal_density_diffrn 1.406
_exptl_crystal_density_method 'not measured'
_exptl_crystal_description prism
_exptl_crystal_F_000 1168
_exptl_crystal_size_max 0.32
_exptl_crystal_size_mid 0.16
_exptl_crystal_size_min 0.13
_refine_diff_density_max 0.256
_refine_diff_density_min -0.218
_refine_ls_extinction_method none
_refine_ls_goodness_of_fit_ref 1.026
_refine_ls_hydrogen_treatment constr
_refine_ls_matrix_type full
_refine_ls_number_parameters 181
_refine_ls_number_reflns 2308
_refine_ls_number_restraints 0
_refine_ls_restrained_S_all 1.026
_refine_ls_R_factor_all 0.0965
_refine_ls_R_factor_gt 0.0483
_refine_ls_shift/su_max 0.000
_refine_ls_shift/su_mean 0.000
_refine_ls_structure_factor_coef Fsqd
_refine_ls_weighting_details 'calc w = 1/[\s^2^(Fo^2^)+(0.0508P)^2^+2.0298P] where P=(Fo^2^+2Fc^2^)/3'
_refine_ls_weighting_scheme calc
_refine_ls_wR_factor_gt 0.1078
_refine_ls_wR_factor_ref 0.1350
_reflns_number_gt 1363
_reflns_number_total 2308
_reflns_threshold_expression I>2\s(I)
_cod_data_source_file cv2225.cif
_cod_data_source_block I
_cod_depositor_comments
;
The following automatic conversions were performed:
'_symmetry_cell_setting' value 'Monoclinic' changed to 'monoclinic'
according to '/home/saulius/struct/CIF-dictionaries/cif_core.dic'
dictionary named 'cif_core.dic' version 2.4.1 from 2010-06-29.

Automatic conversion script
Id: cif_fix_enum 1527 2010-12-29 10:47:43Z saulius 

The following automatic conversions were performed:

'_symmetry_cell_setting' value 'Monoclinic' changed to 'monoclinic'
according to /home/saulius/struct/CIF-dictionaries/cif_core.dic
dictionary named 'cif_core.dic' version 2.4.1 from 2010-06-29.

Automatic conversion script
Id: cif_fix_values 1715 2011-07-08 13:25:40Z adriana 
;
_cod_original_cell_volume 2610.2(9)
_cod_original_sg_symbol_H-M 'C 2/c'
_cod_database_code 2213263
_cod_database_fobs_code 2213263

loop_
_symmetry_equiv_pos_as_xyz
'x, y, z'
'-x, y, -z+1/2'
'x+1/2, y+1/2, z'
'-x+1/2, y+1/2, -z+1/2'
'-x, -y, -z'
'x, -y, z-1/2'
'-x+1/2, -y+1/2, -z'
'x+1/2, -y+1/2, z-1/2'

loop_
_atom_site_type_symbol
_atom_site_label
_atom_site_fract_x
_atom_site_fract_y
_atom_site_fract_z
_atom_site_U_iso_or_equiv
_atom_site_adp_type
_atom_site_calc_flag
_atom_site_refinement_flags
_atom_site_occupancy
N N1 0.07708(11) 0.6935(2) 1.11033(16) 0.0397(6) Uani d . 1
H H1 0.0869 0.7010 1.1707 0.048 Uiso calc R 1
N N2 0.04431(10) 0.8044(2) 0.96781(16) 0.0385(6) Uani d . 1
H H2 0.0207 0.8697 0.9385 0.046 Uiso calc R 1
O O1 0.13181(11) 0.3171(2) 0.95946(14) 0.0543(6) Uani d . 1
O O2 0.07365(11) 0.3977(2) 0.83254(15) 0.0605(7) Uani d . 1
O O3 0.03723(10) 0.9281(2) 1.10907(14) 0.0491(6) Uani d . 1
O O4 0.06549(9) 0.8956(2) 0.76659(14) 0.0509(6) Uani d . 1
H H4 0.0664 0.9587 0.7243 0.076 Uiso calc R 1
C C1 0.09483(14) 0.4163(3) 0.9137(2) 0.0384(7) Uani d . 1
C C2 0.08496(12) 0.5514(3) 0.96959(19) 0.0339(7) Uani d . 1
C C3 0.08734(13) 0.5583(3) 1.06554(19) 0.0359(7) Uani d . 1
C C4 0.05200(12) 0.8162(3) 1.0631(2) 0.0359(7) Uani d . 1
C C5 0.07301(12) 0.6888(3) 0.90913(18) 0.0324(6) Uani d . 1
H H5 0.0416 0.6632 0.8574 0.039 Uiso calc R 1
C C6 0.13346(12) 0.7449(3) 0.86283(19) 0.0330(7) Uani d . 1
C C7 0.12675(14) 0.8508(3) 0.79024(19) 0.0376(7) Uani d . 1
C C8 0.17964(16) 0.9065(3) 0.7466(2) 0.0501(8) Uani d . 1
H H8 0.1745 0.9770 0.6982 0.060 Uiso calc R 1
C C9 0.24035(17) 0.8579(4) 0.7747(3) 0.0599(10) Uani d . 1
H H9 0.2762 0.8952 0.7448 0.072 Uiso calc R 1
C C10 0.24832(15) 0.7548(4) 0.8464(3) 0.0563(9) Uani d . 1
H H10 0.2895 0.7227 0.8652 0.068 Uiso calc R 1
C C11 0.19527(13) 0.6986(3) 0.8904(2) 0.0430(8) Uani d . 1
H H11 0.2009 0.6290 0.9392 0.052 Uiso calc R 1
C C12 0.09848(16) 0.4337(3) 1.1353(2) 0.0506(8) Uani d . 1
H H12A 0.0859 0.3421 1.1051 0.076 Uiso calc R 1
H H12B 0.0733 0.4496 1.1907 0.076 Uiso calc R 1
H H12C 0.1434 0.4296 1.1546 0.076 Uiso calc R 1
C C13 0.14261(17) 0.1766(3) 0.9126(2) 0.0576(9) Uani d . 1
H H13A 0.1633 0.1919 0.8521 0.069 Uiso calc R 1
H H13B 0.1019 0.1261 0.8996 0.069 Uiso calc R 1
C C14 0.1840(2) 0.0889(4) 0.9778(3) 0.0836(13) Uani d . 1
H H14A 0.2229 0.1429 0.9934 0.125 Uiso calc R 1
H H14B 0.1946 -0.0027 0.9473 0.125 Uiso calc R 1
H H14C 0.1618 0.0688 1.0356 0.125 Uiso calc R 1

loop_
_atom_site_aniso_label
_atom_site_aniso_U_11
_atom_site_aniso_U_22
_atom_site_aniso_U_33
_atom_site_aniso_U_12
_atom_site_aniso_U_13
_atom_site_aniso_U_23
N1 0.0515(15) 0.0381(14) 0.0292(13) 0.0083(12) -0.0024(11) -0.0034(11)
N2 0.0480(14) 0.0361(14) 0.0317(14) 0.0115(11) 0.0044(11) -0.0001(11)
O1 0.0826(16) 0.0335(12) 0.0459(13) 0.0172(11) -0.0091(11) -0.0100(10)
O2 0.1005(18) 0.0426(13) 0.0374(13) 0.0055(12) -0.0081(12) -0.0054(10)
O3 0.0637(13) 0.0392(12) 0.0446(13) 0.0117(10) 0.0053(10) -0.0118(10)
O4 0.0513(13) 0.0526(14) 0.0483(13) 0.0072(10) -0.0043(10) 0.0173(11)
C1 0.0532(18) 0.0333(17) 0.0289(16) -0.0052(14) 0.0021(13) 0.0028(13)
C2 0.0418(16) 0.0278(16) 0.0323(16) 0.0005(12) 0.0051(12) -0.0004(12)
C3 0.0435(17) 0.0317(16) 0.0326(16) 0.0001(13) 0.0035(12) -0.0002(13)
C4 0.0357(16) 0.0346(17) 0.0379(17) 0.0012(13) 0.0052(13) -0.0009(14)
C5 0.0407(16) 0.0270(15) 0.0294(15) 0.0027(12) 0.0014(12) -0.0012(12)
C6 0.0385(16) 0.0262(15) 0.0345(16) 0.0013(12) 0.0052(12) -0.0056(12)
C7 0.0495(18) 0.0333(17) 0.0300(16) -0.0019(14) 0.0031(13) -0.0031(13)
C8 0.065(2) 0.045(2) 0.0409(18) -0.0131(17) 0.0139(16) 0.0016(15)
C9 0.057(2) 0.055(2) 0.069(3) -0.0129(18) 0.0283(18) -0.013(2)
C10 0.0410(19) 0.052(2) 0.077(3) 0.0036(16) 0.0092(17) -0.013(2)
C11 0.0441(18) 0.0335(17) 0.051(2) 0.0031(14) -0.0004(15) -0.0038(14)
C12 0.076(2) 0.0385(19) 0.0371(18) 0.0014(16) 0.0052(15) 0.0054(15)
C13 0.089(3) 0.0302(18) 0.054(2) 0.0091(17) 0.0035(18) -0.0113(16)
C14 0.119(3) 0.045(2) 0.084(3) 0.023(2) -0.026(2) -0.017(2)

loop_
_atom_type_symbol
_atom_type_description
_atom_type_scat_dispersion_real
_atom_type_scat_dispersion_imag
_atom_type_scat_source
C C 0.0033 0.0016 'International Tables Vol C Tables 4.2.6.8 and 6.1.1.4'
H H 0.0000 0.0000 'International Tables Vol C Tables 4.2.6.8 and 6.1.1.4'
N N 0.0061 0.0033 'International Tables Vol C Tables 4.2.6.8 and 6.1.1.4'
O O 0.0106 0.0060 'International Tables Vol C Tables 4.2.6.8 and 6.1.1.4'

loop_
_geom_angle_atom_site_label_1
_geom_angle_atom_site_label_2
_geom_angle_atom_site_label_3
_geom_angle
C4 N1 C3 123.6(2)
C4 N1 H1 118.2
C3 N1 H1 118.2
C4 N2 C5 125.1(2)
C4 N2 H2 117.4
C5 N2 H2 117.4
C1 O1 C13 118.3(2)
C7 O4 H4 109.5
O2 C1 O1 122.4(3)
O2 C1 C2 124.0(3)
O1 C1 C2 113.5(2)
C3 C2 C1 124.7(2)
C3 C2 C5 121.0(2)
C1 C2 C5 114.3(2)
C2 C3 N1 119.3(2)
C2 C3 C12 127.6(3)
N1 C3 C12 113.1(2)
O3 C4 N2 123.7(3)
O3 C4 N1 120.3(3)
N2 C4 N1 115.9(2)
N2 C5 C2 109.6(2)
N2 C5 C6 111.0(2)
C2 C5 C6 112.9(2)
N2 C5 H5 107.7
C2 C5 H5 107.7
C6 C5 H5 107.7
C11 C6 C7 118.1(3)
C11 C6 C5 123.4(2)
C7 C6 C5 118.4(2)
O4 C7 C8 122.6(3)
O4 C7 C6 116.4(2)
C8 C7 C6 121.0(3)
C7 C8 C9 119.8(3)
C7 C8 H8 120.1
C9 C8 H8 120.1
C10 C9 C8 120.4(3)
C10 C9 H9 119.8
C8 C9 H9 119.8
C9 C10 C11 120.0(3)
C9 C10 H10 120.0
C11 C10 H10 120.0
C10 C11 C6 120.7(3)
C10 C11 H11 119.6
C6 C11 H11 119.6
C3 C12 H12A 109.5
C3 C12 H12B 109.5
H12A C12 H12B 109.5
C3 C12 H12C 109.5
H12A C12 H12C 109.5
H12B C12 H12C 109.5
O1 C13 C14 107.1(3)
O1 C13 H13A 110.3
C14 C13 H13A 110.3
O1 C13 H13B 110.3
C14 C13 H13B 110.3
H13A C13 H13B 108.5
C13 C14 H14A 109.5
C13 C14 H14B 109.5
H14A C14 H14B 109.5
C13 C14 H14C 109.5
H14A C14 H14C 109.5
H14B C14 H14C 109.5

loop_
_geom_bond_atom_site_label_1
_geom_bond_atom_site_label_2
_geom_bond_distance
N1 C4 1.381(3)
N1 C3 1.392(3)
N1 H1 0.8600
N2 C4 1.334(3)
N2 C5 1.468(3)
N2 H2 0.8600
O1 C1 1.326(3)
O1 C13 1.450(3)
O2 C1 1.208(3)
O3 C4 1.242(3)
O4 C7 1.362(3)
O4 H4 0.8200
C1 C2 1.467(4)
C2 C3 1.336(4)
C2 C5 1.515(3)
C3 C12 1.499(4)
C5 C6 1.521(4)
C5 H5 0.9800
C6 C11 1.389(4)
C6 C7 1.395(4)
C7 C8 1.372(4)
C8 C9 1.376(4)
C8 H8 0.9300
C9 C10 1.371(5)
C9 H9 0.9300
C10 C11 1.379(4)
C10 H10 0.9300
C11 H11 0.9300
C12 H12A 0.9600
C12 H12B 0.9600
C12 H12C 0.9600
C13 C14 1.459(4)
C13 H13A 0.9700
C13 H13B 0.9700
C14 H14A 0.9600
C14 H14B 0.9600
C14 H14C 0.9600

loop_
_geom_hbond_atom_site_label_D
_geom_hbond_atom_site_label_H
_geom_hbond_atom_site_label_A
_geom_hbond_site_symmetry_A
_geom_hbond_distance_DH
_geom_hbond_distance_HA
_geom_hbond_distance_DA
_geom_hbond_angle_DHA
N1 H1 O2 6_566 0.86 2.45 3.205(5) 147
N2 H2 O3 5_577 0.86 2.27 3.117(4) 167
O4 H4 O3 6_575 0.82 1.98 2.755(4) 158

loop_
_geom_torsion_atom_site_label_1
_geom_torsion_atom_site_label_2
_geom_torsion_atom_site_label_3
_geom_torsion_atom_site_label_4
_geom_torsion
C13 O1 C1 O2 -5.1(4)
C13 O1 C1 C2 177.5(3)
O2 C1 C2 C3 155.7(3)
O1 C1 C2 C3 -26.9(4)
O2 C1 C2 C5 -25.8(4)
O1 C1 C2 C5 151.6(2)
C1 C2 C3 N1 -180.0(2)
C5 C2 C3 N1 1.6(4)
C1 C2 C3 C12 -1.7(5)
C5 C2 C3 C12 179.9(3)
C4 N1 C3 C2 13.4(4)
C4 N1 C3 C12 -165.1(2)
C5 N2 C4 O3 166.5(2)
C5 N2 C4 N1 -14.4(4)
C3 N1 C4 O3 171.8(2)
C3 N1 C4 N2 -7.3(4)
C4 N2 C5 C2 26.4(3)
C4 N2 C5 C6 -99.1(3)
C3 C2 C5 N2 -19.0(3)
C1 C2 C5 N2 162.4(2)
C3 C2 C5 C6 105.4(3)
C1 C2 C5 C6 -73.2(3)
N2 C5 C6 C11 109.1(3)
C2 C5 C6 C11 -14.5(4)
N2 C5 C6 C7 -69.5(3)
C2 C5 C6 C7 166.9(2)
C11 C6 C7 O4 -178.7(2)
C5 C6 C7 O4 0.0(4)
C11 C6 C7 C8 0.7(4)
C5 C6 C7 C8 179.3(2)
O4 C7 C8 C9 179.2(3)
C6 C7 C8 C9 -0.1(4)
C7 C8 C9 C10 -0.4(5)
C8 C9 C10 C11 0.3(5)
C9 C10 C11 C6 0.3(5)
C7 C6 C11 C10 -0.7(4)
C5 C6 C11 C10 -179.3(3)
C1 O1 C13 C14 -179.7(3)

loop_
_cod_related_entry_id
_cod_related_entry_database
_cod_related_entry_code
1 ChemSpider 474810
